data_1511371
loop_
_publ_author_name
'Nowotny, H.'
'Rogl, P.'
'Benesovsky, F.'

_publ_section_title
;
 Ein Beitrag zur Strukturchemie der Iridiumboride
;
_journal_name_full 'Monatshefte fuer Chemie (-108,1977)'
_journal_page_first 678
_journal_page_last 686
_journal_volume 102
_journal_year 1971
_chemical_formula_sum 'B0.9 Ir'
_chemical_name_systematic 'Ir B0.9'
_space_group_IT_number 36
_symmetry_space_group_name_Hall 'C 2c -2'
_symmetry_space_group_name_H-M 'C m c 21'
_cell_angle_alpha 90
_cell_angle_beta 90
_cell_angle_gamma 90
_cell_formula_units_Z 8
_cell_length_a 2.771
_cell_length_b 7.578
_cell_length_c 7.314
_cell_volume 153.584
_citation_journal_id_ASTM MOCHAP
_cod_data_source_file boron0-1_51.cif
_cod_data_source_block B0.9Ir1
_cod_original_formula_sum 'B0.9 Ir1'
_cod_database_code 1511371

loop_
_symmetry_equiv_pos_as_xyz
x,y,z
-x,-y,z+1/2
-x,y,z
x,-y,z+1/2
x+1/2,y+1/2,z
-x+1/2,-y+1/2,z+1/2
-x+1/2,y+1/2,z
x+1/2,-y+1/2,z+1/2

loop_
_atom_site_label
_atom_site_type_symbol
_atom_site_fract_x
_atom_site_fract_y
_atom_site_fract_z
_atom_site_occupancy
_atom_site_U_iso_or_equiv
Ir1 Ir 0 0 0 1 0.0
B2 B 0 0.71 0.043 0.9 0.0
B1 B 0 0.5625 0.25 0.9 0.0
Ir2 Ir 0 0.2763 0.25 1 0.0
